data_7221750
loop_
_publ_author_name
'Pan, F.'
'Puttreddy, R.'
'Rissanen, K.'
'Englert, U.'

_publ_section_title
;
 Synthesis of tetrahalide dianions directed by crystal engineering
;
_journal_issue 35
_journal_name_full CrystEngComm
_journal_page_first 6641
_journal_paper_doi 10.1039/C5CE01288K
_journal_volume 17
_journal_year 2015
_chemical_formula_moiety '1.67(I3), C10 H11 N4 O2 S'
_chemical_formula_sum 'C10 H11 I5 N4 O2 S'
_chemical_formula_weight 885.79
_chemical_name_systematic
;
 ?
;
_space_group_crystal_system triclinic
_space_group_IT_number 2
_space_group_name_Hall '-P 1'
_space_group_name_H-M_alt 'P -1'
_symmetry_space_group_name_Hall '-P 1'
_symmetry_space_group_name_H-M 'P -1'
_atom_sites_solution_hydrogens mixed
_atom_sites_solution_primary direct
_audit_creation_date 2015-04-10
_audit_creation_method
;
Olex2 1.2
(compiled 2014.05.21 svn.r2940 for OlexSys, GUI svn.r4846)
;
_audit_update_record
;
2015-06-30 deposited with the CCDC.
2015-08-10 downloaded from the CCDC.
;
_cell_angle_alpha 83.925(4)
_cell_angle_beta 89.442(4)
_cell_angle_gamma 72.371(4)
_cell_formula_units_Z 2
_cell_length_a 8.004(2)
_cell_length_b 11.247(3)
_cell_length_c 11.473(3)
_cell_measurement_reflns_used 3982
_cell_measurement_temperature 100(2)
_cell_measurement_theta_max 29.07
_cell_measurement_theta_min 2.47
_cell_volume 978.5(4)
_computing_cell_refinement 'SAINT v7.68A (Bruker, 2009)'
_computing_data_reduction 'SAINT v7.68A (Bruker, 2009)'
_computing_molecular_graphics 'Olex2 (Dolomanov et al., 2009)'
_computing_publication_material 'Olex2 (Dolomanov et al., 2009)'
_computing_structure_refinement 'ShelXL (Sheldrick, 2008)'
_computing_structure_solution 'ShelXS (Sheldrick, 2008)'
_diffrn_ambient_temperature 100(2)
_diffrn_measured_fraction_theta_full 0.999
_diffrn_measured_fraction_theta_max 0.921
_diffrn_measurement_device_type 'SMART CCD area detector'
_diffrn_measurement_method '\f and \w scans'
_diffrn_radiation_monochromator graphite
_diffrn_radiation_type MoK\a
_diffrn_radiation_wavelength 0.71073
_diffrn_reflns_av_R_equivalents 0.0586
_diffrn_reflns_av_unetI/netI 0.0691
_diffrn_reflns_laue_measured_fraction_full 0.999
_diffrn_reflns_laue_measured_fraction_max 0.921
_diffrn_reflns_limit_h_max 11
_diffrn_reflns_limit_h_min -11
_diffrn_reflns_limit_k_max 15
_diffrn_reflns_limit_k_min -15
_diffrn_reflns_limit_l_max 15
_diffrn_reflns_limit_l_min -15
_diffrn_reflns_number 13904
_diffrn_reflns_point_group_measured_fraction_full 0.999
_diffrn_reflns_point_group_measured_fraction_max 0.921
_diffrn_reflns_theta_full 26.000
_diffrn_reflns_theta_max 30.338
_diffrn_reflns_theta_min 1.911
_diffrn_standards_number 0
_exptl_absorpt_coefficient_mu 8.062
_exptl_absorpt_correction_T_max 0.7460
_exptl_absorpt_correction_T_min 0.4903
_exptl_absorpt_correction_type multi-scan
_exptl_absorpt_process_details
;
SADABS-2008/1 (Bruker,2008) was used for absorption correction.
wR2(int) was 0.1443 before and 0.0657 after correction.
The Ratio of minimum to maximum transmission is 0.6572.
The \l/2 correction factor is 0.0015.
;
_exptl_crystal_colour brown
_exptl_crystal_colour_primary brown
_exptl_crystal_density_diffrn 3.006
_exptl_crystal_description plate
_exptl_crystal_F_000 792
_exptl_crystal_recrystallization_method 'Re-crystallisation from solvent: EtOH'
_exptl_crystal_size_max 0.31
_exptl_crystal_size_mid 0.12
_exptl_crystal_size_min 0.04
_refine_diff_density_max 2.942
_refine_diff_density_min -1.406
_refine_diff_density_rms 0.299
_refine_ls_extinction_method none
_refine_ls_goodness_of_fit_ref 1.070
_refine_ls_hydrogen_treatment mixed
_refine_ls_matrix_type full
_refine_ls_number_parameters 215
_refine_ls_number_reflns 5420
_refine_ls_number_restraints 4
_refine_ls_restrained_S_all 1.070
_refine_ls_R_factor_all 0.0633
_refine_ls_R_factor_gt 0.0475
_refine_ls_shift/su_max 0.001
_refine_ls_shift/su_mean 0.000
_refine_ls_structure_factor_coef Fsqd
_refine_ls_weighting_details 'w=1/[\s^2^(Fo^2^)+(0.0470P)^2^+4.6929P] where P=(Fo^2^+2Fc^2^)/3'
_refine_ls_weighting_scheme calc
_refine_ls_wR_factor_gt 0.1162
_refine_ls_wR_factor_ref 0.1252
_reflns_Friedel_coverage 0.000
_reflns_number_gt 4298
_reflns_number_total 5420
_reflns_threshold_expression 'I > 2\s(I)'
_cod_data_source_file c5ce01288k2.cif
_cod_data_source_block 3c
_cod_depositor_comments 'Adding full bibliography for 7221744--7221750.cif.'
_cod_original_cell_volume 978.6(5)
_cod_database_code 7221750
_shelxl_version_number 2013-4
_shelx_space_group_comment
;
The symmetry employed for this shelxl refinement is uniquely defined
by the following loop, which should always be used as a source of
symmetry information in preference to the above space-group names.
They are only intended as comments.
;
_shelx_estimated_absorpt_t_max 0.739
_shelx_estimated_absorpt_t_min 0.189
_olex2_refinement_description
;
1. Fixed Uiso
 At 1.2 times of:
  All C(H) groups
2. Restrained distances
 N4-H4B
 0.9 with sigma of 0.02
 N4-H4C
 0.9 with sigma of 0.02
 N4-H4A
 0.9 with sigma of 0.02
 H1-N1
 0.95 with sigma of 0.02
3.a Aromatic/amide H refined with riding coordinates:
 C2(H2), C3(H3), C4(H4), C6(H6), C7(H7), C9(H9), C10(H10)
;
_olex2_submission_special_instructions 'No special instructions were received'

loop_
_space_group_symop_operation_xyz
'x, y, z'
'-x, -y, -z'

loop_
_atom_site_label
_atom_site_type_symbol
_atom_site_fract_x
_atom_site_fract_y
_atom_site_fract_z
_atom_site_U_iso_or_equiv
_atom_site_adp_type
_atom_site_occupancy
_atom_site_site_symmetry_order
_atom_site_calc_flag
_atom_site_refinement_flags_posn
I1 I 0.10015(7) 0.50727(5) 0.35561(5) 0.02526(13) Uani 1 1 d .
I2 I 0.18374(6) 0.64391(5) 0.15247(4) 0.02192(13) Uani 1 1 d .
I3 I 0.31625(7) 0.78035(5) -0.05187(5) 0.02510(13) Uani 1 1 d .
I5 I 0.18239(7) 1.25172(5) 0.18036(5) 0.03062(15) Uani 1 1 d .
I4 I 0.24430(7) 1.04113(5) 0.06065(5) 0.02611(14) Uani 1 1 d .
S1 S 0.3644(2) 0.79035(16) 0.51750(15) 0.0150(3) Uani 1 1 d .
O1 O 0.3433(6) 0.7612(5) 0.6416(5) 0.0190(10) Uani 1 1 d .
O2 O 0.4465(6) 0.8880(5) 0.4873(5) 0.0190(10) Uani 1 1 d .
N1 N 0.5901(8) 0.5237(6) 0.3400(5) 0.0169(12) Uani 1 1 d D
H1 H 0.577(14) 0.474(8) 0.410(5) 0.05(3) Uiso 1 1 d D
N2 N 0.5642(8) 0.7370(6) 0.2888(6) 0.0186(12) Uani 1 1 d .
N3 N 0.4618(7) 0.6597(6) 0.4710(5) 0.0170(12) Uani 1 1 d .
N4 N -0.3626(8) 0.9705(6) 0.3111(6) 0.0185(12) Uani 1 1 d D
H4A H -0.420(10) 1.017(7) 0.367(5) 0.02(2) Uiso 1 1 d D
H4B H -0.401(15) 0.907(8) 0.292(11) 0.06(4) Uiso 1 1 d D
H4C H -0.365(12) 1.025(7) 0.248(5) 0.03(2) Uiso 1 1 d D
C1 C 0.5376(9) 0.6446(7) 0.3658(6) 0.0169(14) Uani 1 1 d .
C2 C 0.6657(9) 0.4916(7) 0.2379(7) 0.0210(15) Uani 1 1 d .
H2 H 0.7016 0.4063 0.2225 0.025 Uiso 1 1 calc R
C3 C 0.6905(10) 0.5814(8) 0.1570(7) 0.0247(16) Uani 1 1 d .
H3 H 0.7419 0.5618 0.0838 0.030 Uiso 1 1 calc R
C4 C 0.6370(9) 0.7032(7) 0.1869(7) 0.0202(15) Uani 1 1 d .
H4 H 0.6530 0.7674 0.1312 0.024 Uiso 1 1 calc R
C5 C 0.1532(8) 0.8417(6) 0.4527(6) 0.0163(14) Uani 1 1 d .
C6 C 0.0243(10) 0.7961(7) 0.5038(7) 0.0249(17) Uani 1 1 d .
H6 H 0.0509 0.7376 0.5721 0.030 Uiso 1 1 calc R
C7 C -0.1431(10) 0.8361(7) 0.4550(7) 0.0230(16) Uani 1 1 d .
H7 H -0.2317 0.8038 0.4885 0.028 Uiso 1 1 calc R
C8 C -0.1804(9) 0.9224(7) 0.3580(7) 0.0173(14) Uani 1 1 d .
C9 C -0.0543(10) 0.9682(8) 0.3047(7) 0.0257(17) Uani 1 1 d .
H9 H -0.0821 1.0256 0.2356 0.031 Uiso 1 1 calc R
C10 C 0.1165(10) 0.9288(8) 0.3541(7) 0.0252(17) Uani 1 1 d .
H10 H 0.2049 0.9613 0.3207 0.030 Uiso 1 1 calc R

loop_
_atom_site_aniso_label
_atom_site_aniso_U_11
_atom_site_aniso_U_22
_atom_site_aniso_U_33
_atom_site_aniso_U_23
_atom_site_aniso_U_13
_atom_site_aniso_U_12
I1 0.0231(3) 0.0277(3) 0.0266(3) -0.0010(2) 0.00150(19) -0.0109(2)
I2 0.0192(2) 0.0213(2) 0.0258(3) -0.00256(19) -0.00101(18) -0.00701(18)
I3 0.0278(3) 0.0246(3) 0.0221(3) 0.00036(19) -0.00019(19) -0.0077(2)
I5 0.0301(3) 0.0295(3) 0.0350(3) -0.0017(2) 0.0060(2) -0.0139(2)
I4 0.0231(3) 0.0280(3) 0.0264(3) 0.0031(2) 0.00463(19) -0.0088(2)
S1 0.0109(7) 0.0123(8) 0.0213(9) -0.0011(6) 0.0005(6) -0.0030(6)
O1 0.017(2) 0.018(3) 0.023(3) -0.005(2) -0.0002(19) -0.0049(19)
O2 0.017(2) 0.015(2) 0.029(3) -0.003(2) 0.002(2) -0.0099(19)
N1 0.018(3) 0.017(3) 0.017(3) 0.001(2) 0.000(2) -0.006(2)
N2 0.020(3) 0.016(3) 0.022(3) -0.003(2) 0.002(2) -0.008(2)
N3 0.013(3) 0.018(3) 0.021(3) -0.001(2) -0.001(2) -0.006(2)
N4 0.014(3) 0.016(3) 0.026(3) -0.001(2) 0.003(2) -0.007(2)
C1 0.015(3) 0.015(3) 0.023(4) -0.003(3) 0.000(3) -0.010(3)
C2 0.018(3) 0.019(4) 0.029(4) -0.006(3) 0.006(3) -0.008(3)
C3 0.023(4) 0.029(4) 0.021(4) -0.004(3) 0.006(3) -0.006(3)
C4 0.019(3) 0.022(4) 0.019(4) 0.007(3) -0.002(3) -0.007(3)
C5 0.009(3) 0.014(3) 0.026(4) -0.001(3) 0.001(2) -0.004(2)
C6 0.021(4) 0.021(4) 0.029(4) 0.013(3) -0.001(3) -0.006(3)
C7 0.021(4) 0.019(4) 0.030(4) 0.004(3) 0.000(3) -0.010(3)
C8 0.011(3) 0.014(3) 0.027(4) -0.003(3) 0.000(3) -0.003(2)
C9 0.020(4) 0.028(4) 0.030(4) 0.007(3) 0.000(3) -0.011(3)
C10 0.016(3) 0.030(4) 0.031(4) 0.000(3) 0.009(3) -0.011(3)

loop_
_atom_type_symbol
_atom_type_description
_atom_type_scat_dispersion_real
_atom_type_scat_dispersion_imag
_atom_type_scat_source
C C 0.0033 0.0016 'International Tables Vol C Tables 4.2.6.8 and 6.1.1.4'
H H 0.0000 0.0000 'International Tables Vol C Tables 4.2.6.8 and 6.1.1.4'
I I -0.4742 1.8119 'International Tables Vol C Tables 4.2.6.8 and 6.1.1.4'
N N 0.0061 0.0033 'International Tables Vol C Tables 4.2.6.8 and 6.1.1.4'
O O 0.0106 0.0060 'International Tables Vol C Tables 4.2.6.8 and 6.1.1.4'
S S 0.1246 0.1234 'International Tables Vol C Tables 4.2.6.8 and 6.1.1.4'

loop_
_geom_angle_atom_site_label_1
_geom_angle_atom_site_label_2
_geom_angle_atom_site_label_3
_geom_angle
I1 I2 I3 173.25(2)
O1 S1 O2 115.3(3)
O1 S1 N3 105.2(3)
O1 S1 C5 106.8(3)
O2 S1 N3 114.7(3)
O2 S1 C5 107.6(3)
N3 S1 C5 106.6(3)
C1 N1 H1 106(7)
C2 N1 H1 132(6)
C2 N1 C1 122.0(6)
C4 N2 C1 116.9(6)
C1 N3 S1 125.5(5)
H4A N4 H4B 118(10)
H4A N4 H4C 106(8)
H4B N4 H4C 111(10)
C8 N4 H4A 103(5)
C8 N4 H4B 111(8)
C8 N4 H4C 108(6)
N2 C1 N1 120.1(6)
N3 C1 N1 113.9(6)
N3 C1 N2 125.9(6)
N1 C2 H2 120.1
N1 C2 C3 119.9(7)
C3 C2 H2 120.1
C2 C3 H3 121.7
C2 C3 C4 116.5(7)
C4 C3 H3 121.7
N2 C4 C3 124.6(7)
N2 C4 H4 117.7
C3 C4 H4 117.7
C6 C5 S1 118.7(6)
C6 C5 C10 121.1(7)
C10 C5 S1 120.2(5)
C5 C6 H6 120.1
C7 C6 C5 119.7(7)
C7 C6 H6 120.1
C6 C7 H7 120.3
C8 C7 C6 119.5(7)
C8 C7 H7 120.3
C7 C8 N4 119.0(6)
C7 C8 C9 122.0(7)
C9 C8 N4 119.0(7)
C8 C9 H9 120.5
C8 C9 C10 119.0(7)
C10 C9 H9 120.5
C5 C10 C9 118.7(7)
C5 C10 H10 120.7
C9 C10 H10 120.7

loop_
_geom_bond_atom_site_label_1
_geom_bond_atom_site_label_2
_geom_bond_distance
I1 I2 2.8419(9)
I2 I3 3.0252(9)
I5 I4 2.7761(10)
S1 O1 1.447(5)
S1 O2 1.453(5)
S1 N3 1.586(6)
S1 C5 1.757(7)
N1 H1 0.95(2)
N1 C1 1.361(9)
N1 C2 1.346(9)
N2 C1 1.357(9)
N2 C4 1.341(9)
N3 C1 1.349(9)
N4 H4A 0.90(2)
N4 H4B 0.90(2)
N4 H4C 0.90(2)
N4 C8 1.478(9)
C2 H2 0.9500
C2 C3 1.356(11)
C3 H3 0.9500
C3 C4 1.385(11)
C4 H4 0.9500
C5 C6 1.383(10)
C5 C10 1.387(11)
C6 H6 0.9500
C6 C7 1.381(11)
C7 H7 0.9500
C7 C8 1.368(10)
C8 C9 1.377(10)
C9 H9 0.9500
C9 C10 1.408(11)
C10 H10 0.9500

loop_
_geom_hbond_atom_site_label_D
_geom_hbond_atom_site_label_H
_geom_hbond_atom_site_label_A
_geom_hbond_distance_DH
_geom_hbond_distance_HA
_geom_hbond_distance_DA
_geom_hbond_angle_DHA
_geom_hbond_site_symmetry_A
N1 H1 N3 0.95(2) 2.02(4) 2.946(8) 165(10) 2_666
N4 H4A O2 0.90(2) 2.05(4) 2.904(9) 156(8) 2_576
N4 H4B N2 0.90(2) 2.02(4) 2.895(9) 163(11) 1_455

loop_
_geom_torsion_atom_site_label_1
_geom_torsion_atom_site_label_2
_geom_torsion_atom_site_label_3
_geom_torsion_atom_site_label_4
_geom_torsion
S1 N3 C1 N1 -171.0(5)
S1 N3 C1 N2 9.4(11)
S1 C5 C6 C7 179.4(6)
S1 C5 C10 C9 -179.8(6)
O1 S1 N3 C1 -166.6(6)
O1 S1 C5 C6 -29.0(7)
O1 S1 C5 C10 149.2(6)
O2 S1 N3 C1 -38.8(7)
O2 S1 C5 C6 -153.4(6)
O2 S1 C5 C10 24.8(7)
N1 C2 C3 C4 1.0(11)
N3 S1 C5 C6 83.1(7)
N3 S1 C5 C10 -98.7(7)
N4 C8 C9 C10 175.7(7)
C1 N1 C2 C3 -0.3(11)
C1 N2 C4 C3 -1.9(11)
C2 N1 C1 N2 -1.5(11)
C2 N1 C1 N3 178.9(7)
C2 C3 C4 N2 0.2(12)
C4 N2 C1 N1 2.5(10)
C4 N2 C1 N3 -178.0(7)
C5 S1 N3 C1 80.2(7)
C5 C6 C7 C8 -1.4(12)
C6 C5 C10 C9 -1.6(12)
C6 C7 C8 N4 -176.1(7)
C6 C7 C8 C9 2.1(12)
C7 C8 C9 C10 -2.5(13)
C8 C9 C10 C5 2.2(12)
C10 C5 C6 C7 1.2(12)
